data_7103988
loop_
_publ_author_name
'Holbrey, John D.'
'Reichert, W. Matthew'
'Nieuwenhuyzen, Mark'
'Sheppard, Oonagh'
'Hardacre, Christopher'
'Rogers, Robin D.'

_publ_section_title
;
 Liquid clathrate formation in ionic liquid--aromatic mixtures
;
_journal_coden_ASTM CHCOFS
_journal_issue 4
_journal_name_full
;
 Chemical Communications (Cambridge, United Kingdom)
;
_journal_page_first 476
_journal_page_last 477
_journal_paper_doi 10.1039/b212726a
_journal_year 2003
_chemical_formula_sum 'C5 H9 F6 N2 P'
_chemical_formula_weight 242.11
_chemical_name_common '1,3-dimethylimidazolium hexafluorophosphate'
_chemical_name_systematic '1,3-dimethylimidazolium hexafluorophosphate'
_space_group_IT_number 61
_symmetry_cell_setting orthorhombic
_symmetry_space_group_name_Hall '-P 2ac 2ab'
_symmetry_space_group_name_H-M 'P b c a'
_atom_sites_solution_hydrogens geom
_atom_sites_solution_primary direct
_atom_sites_solution_secondary difmap
_audit_creation_method SHELXL-97
_cell_angle_alpha 90.00
_cell_angle_beta 90.00
_cell_angle_gamma 90.00
_cell_formula_units_Z 8
_cell_length_a 11.254(2)
_cell_length_b 9.3606(19)
_cell_length_c 17.986(4)
_cell_measurement_temperature 293(2)
_cell_volume 1894.7(7)
_computing_cell_refinement 'Bruker SMART version 5.054 (Bruker, 1998)'
_computing_data_collection 'Bruker SMART version 5.054 (Bruker, 1998)'
_computing_data_reduction 'Bruker SAINT version 6.02a (Bruker, 2000)'
_computing_structure_refinement 'SHELXL-97 (Sheldrick, 1997)'
_computing_structure_solution 'SHELXS-97 (Sheldrick, 1990)'
_diffrn_ambient_temperature 293(2)
_diffrn_measured_fraction_theta_full 0.999
_diffrn_measured_fraction_theta_max 0.999
_diffrn_measurement_device_type 'Bruker SMART CCD'
_diffrn_measurement_method 'Omega/phi scans'
_diffrn_radiation_monochromator graphite
_diffrn_radiation_source 'fine-focus sealed tube'
_diffrn_radiation_type MoK\a
_diffrn_radiation_wavelength 0.71073
_diffrn_reflns_av_R_equivalents 0.0689
_diffrn_reflns_av_sigmaI/netI 0.0419
_diffrn_reflns_limit_h_max 11
_diffrn_reflns_limit_h_min -14
_diffrn_reflns_limit_k_max 10
_diffrn_reflns_limit_k_min -11
_diffrn_reflns_limit_l_max 22
_diffrn_reflns_limit_l_min -16
_diffrn_reflns_number 10979
_diffrn_reflns_theta_full 26.37
_diffrn_reflns_theta_max 26.37
_diffrn_reflns_theta_min 2.26
_diffrn_standards_number 0
_exptl_absorpt_coefficient_mu 0.347
_exptl_absorpt_correction_T_max 1.000
_exptl_absorpt_correction_T_min 0.333
_exptl_absorpt_correction_type empirical
_exptl_absorpt_process_details SADABS
_exptl_crystal_colour colorless
_exptl_crystal_density_diffrn 1.698
_exptl_crystal_density_method 'not measured'
_exptl_crystal_description block
_exptl_crystal_F_000 976
_exptl_crystal_size_max 0.36
_exptl_crystal_size_mid 0.30
_exptl_crystal_size_min 0.26
_refine_diff_density_max 0.428
_refine_diff_density_min -0.462
_refine_diff_density_rms 0.092
_refine_ls_extinction_method none
_refine_ls_goodness_of_fit_ref 1.024
_refine_ls_hydrogen_treatment mixed
_refine_ls_matrix_type full
_refine_ls_number_parameters 127
_refine_ls_number_reflns 1934
_refine_ls_number_restraints 0
_refine_ls_restrained_S_all 1.024
_refine_ls_R_factor_all 0.0708
_refine_ls_R_factor_gt 0.0529
_refine_ls_shift/su_max 0.000
_refine_ls_shift/su_mean 0.000
_refine_ls_structure_factor_coef Fsqd
_refine_ls_weighting_details 'calc w=1/[\s^2^(Fo^2^)+(0.0954P)^2^+0.0000P] where P=(Fo^2^+2Fc^2^)/3'
_refine_ls_weighting_scheme calc
_refine_ls_wR_factor_gt 0.1408
_refine_ls_wR_factor_ref 0.1528
_reflns_number_gt 1377
_reflns_number_total 1934
_reflns_threshold_expression >2sigma(I)
_cod_data_source_file b212726a.txt
_cod_data_source_block mimpf6m
_cod_depositor_comments
;
The following automatic conversions were performed:
'_symmetry_cell_setting' value 'Orthorhombic' changed to 'orthorhombic'
according to '/home/saulius/struct/CIF-dictionaries/cif_core.dic'
dictionary named 'cif_core.dic' version 2.4.1 from
2010-06-29.

'_exptl_absorpt_correction_type' value 'Empirical' changed to
'empirical' according to
'/home/saulius/struct/CIF-dictionaries/cif_core.dic' dictionary named
'cif_core.dic' version 2.4.1 from 2010-06-29.

Automatic conversion script
Id: cif_fix_enum 1527 2010-12-29 10:47:43Z saulius 
;
_cod_original_sg_symbol_H-M Pbca
_cod_database_code 7103988

loop_
_symmetry_equiv_pos_as_xyz
'x, y, z'
'-x+1/2, -y, z+1/2'
'-x, y+1/2, -z+1/2'
'x+1/2, -y+1/2, -z'
'-x, -y, -z'
'x-1/2, y, -z-1/2'
'x, -y-1/2, z-1/2'
'-x-1/2, y-1/2, z'

loop_
_atom_site_label
_atom_site_type_symbol
_atom_site_fract_x
_atom_site_fract_y
_atom_site_fract_z
_atom_site_U_iso_or_equiv
_atom_site_adp_type
_atom_site_occupancy
_atom_site_symmetry_multiplicity
_atom_site_calc_flag
_atom_site_refinement_flags
_atom_site_disorder_assembly
_atom_site_disorder_group
C1 C 0.4352(2) 0.6787(3) 0.40356(18) 0.0497(8) Uani 1 1 d . . .
H11 H 0.4264 0.7219 0.4445 0.075 Uiso 1 1 d R . .
H12 H 0.3844 0.6408 0.3787 0.075 Uiso 1 1 d R . .
H13 H 0.4436 0.7894 0.3759 0.075 Uiso 1 1 d R . .
N1 N 0.54751(18) 0.6007(2) 0.39731(12) 0.0338(5) Uani 1 1 d . . .
C2 C 0.6388(2) 0.5991(3) 0.44877(16) 0.0451(7) Uani 1 1 d . . .
H2 H 0.6288 0.6511 0.4926 0.054 Uiso 1 1 d R . .
C3 C 0.7237(2) 0.5153(3) 0.42143(15) 0.0426(7) Uani 1 1 d . . .
H3 H 0.8003 0.4963 0.4391 0.051 Uiso 1 1 d R . .
N2 N 0.68593(18) 0.4655(2) 0.35354(12) 0.0327(5) Uani 1 1 d . . .
C4 C 0.5794(2) 0.5184(3) 0.34070(14) 0.0317(6) Uani 1 1 d . . .
H4 H 0.5338 0.5067 0.3016 0.038 Uiso 1 1 d R . .
C5 C 0.7491(2) 0.3648(3) 0.30505(17) 0.0454(7) Uani 1 1 d . . .
H51 H 0.7312 0.3869 0.2578 0.068 Uiso 1 1 d R . .
H52 H 0.7419 0.2630 0.3264 0.068 Uiso 1 1 d R . .
H53 H 0.8279 0.3737 0.3116 0.068 Uiso 1 1 d R . .
P1 P 0.42398(6) 0.16154(8) 0.36082(4) 0.0349(3) Uani 1 1 d . . .
F11 F 0.49148(16) 0.01474(19) 0.34482(12) 0.0600(5) Uani 1 1 d . . .
F12 F 0.35740(16) 0.3094(2) 0.37450(9) 0.0570(5) Uani 1 1 d . . .
F13 F 0.36310(15) 0.09606(19) 0.43311(9) 0.0588(5) Uani 1 1 d . . .
F14 F 0.31521(14) 0.10811(18) 0.31093(9) 0.0529(5) Uani 1 1 d . . .
F15 F 0.53259(14) 0.21707(19) 0.41011(9) 0.0507(5) Uani 1 1 d . . .
F16 F 0.48434(16) 0.22860(18) 0.28786(9) 0.0500(5) Uani 1 1 d . . .

loop_
_atom_site_aniso_label
_atom_site_aniso_U_11
_atom_site_aniso_U_22
_atom_site_aniso_U_33
_atom_site_aniso_U_23
_atom_site_aniso_U_13
_atom_site_aniso_U_12
C1 0.0474(17) 0.0465(19) 0.0552(19) 0.0000(14) 0.0114(14) 0.0096(15)
N1 0.0396(12) 0.0277(12) 0.0340(12) 0.0036(9) 0.0042(9) -0.0021(10)
C2 0.0539(17) 0.0492(19) 0.0322(14) -0.0037(13) -0.0040(13) -0.0074(14)
C3 0.0405(14) 0.0528(19) 0.0344(15) 0.0039(12) -0.0060(12) -0.0039(14)
N2 0.0364(12) 0.0291(12) 0.0325(11) 0.0032(9) -0.0003(9) -0.0018(9)
C4 0.0384(14) 0.0277(14) 0.0291(12) 0.0034(10) -0.0041(11) -0.0061(11)
C5 0.0492(17) 0.0403(17) 0.0466(17) 0.0010(13) 0.0071(14) 0.0092(13)
P1 0.0399(4) 0.0321(5) 0.0328(4) -0.0016(3) 0.0040(3) -0.0008(3)
F11 0.0706(12) 0.0357(11) 0.0737(13) -0.0006(9) 0.0090(9) 0.0149(8)
F12 0.0716(12) 0.0495(11) 0.0499(11) -0.0131(8) -0.0066(9) 0.0215(10)
F13 0.0663(11) 0.0676(13) 0.0424(10) 0.0098(9) 0.0120(9) -0.0145(10)
F14 0.0473(10) 0.0664(13) 0.0451(10) -0.0125(9) 0.0030(8) -0.0144(8)
F15 0.0483(10) 0.0589(11) 0.0449(10) 0.0035(8) -0.0092(8) -0.0096(9)
F16 0.0658(11) 0.0461(10) 0.0381(9) -0.0014(7) 0.0058(8) -0.0165(8)

loop_
_atom_type_symbol
_atom_type_description
_atom_type_scat_dispersion_real
_atom_type_scat_dispersion_imag
_atom_type_scat_source
C C 0.0033 0.0016 'International Tables Vol C Tables 4.2.6.8 and 6.1.1.4'
H H 0.0000 0.0000 'International Tables Vol C Tables 4.2.6.8 and 6.1.1.4'
N N 0.0061 0.0033 'International Tables Vol C Tables 4.2.6.8 and 6.1.1.4'
P P 0.1023 0.0942 'International Tables Vol C Tables 4.2.6.8 and 6.1.1.4'
F F 0.0171 0.0103 'International Tables Vol C Tables 4.2.6.8 and 6.1.1.4'

loop_
_geom_angle_atom_site_label_1
_geom_angle_atom_site_label_2
_geom_angle_atom_site_label_3
_geom_angle
_geom_angle_site_symmetry_1
_geom_angle_site_symmetry_3
_geom_angle_publ_flag
C4 N1 C2 107.9(2) . . ?
C4 N1 C1 125.6(2) . . ?
C2 N1 C1 126.5(2) . . ?
C3 C2 N1 107.0(2) . . ?
C2 C3 N2 107.9(2) . . ?
C4 N2 C3 108.0(2) . . ?
C4 N2 C5 125.3(2) . . ?
C3 N2 C5 126.6(2) . . ?
N2 C4 N1 109.3(2) . . ?
F13 P1 F12 90.33(10) . . ?
F13 P1 F11 91.18(11) . . ?
F12 P1 F11 178.43(11) . . ?
F13 P1 F15 90.08(9) . . ?
F12 P1 F15 89.51(10) . . ?
F11 P1 F15 90.92(11) . . ?
F13 P1 F14 90.48(9) . . ?
F12 P1 F14 89.90(10) . . ?
F11 P1 F14 89.65(10) . . ?
F15 P1 F14 179.20(11) . . ?
F13 P1 F16 179.46(11) . . ?
F12 P1 F16 89.18(10) . . ?
F11 P1 F16 89.30(10) . . ?
F15 P1 F16 90.15(9) . . ?
F14 P1 F16 89.29(9) . . ?

loop_
_geom_bond_atom_site_label_1
_geom_bond_atom_site_label_2
_geom_bond_distance
_geom_bond_site_symmetry_2
_geom_bond_publ_flag
C1 N1 1.465(3) . ?
N1 C4 1.326(3) . ?
N1 C2 1.383(3) . ?
C2 C3 1.330(4) . ?
C3 N2 1.375(3) . ?
N2 C4 1.318(3) . ?
N2 C5 1.467(3) . ?
P1 F13 1.5924(17) . ?
P1 F12 1.5928(18) . ?
P1 F11 1.5963(18) . ?
P1 F15 1.5970(17) . ?
P1 F14 1.5981(17) . ?
P1 F16 1.6054(17) . ?

loop_
_cod_related_entry_id
_cod_related_entry_database
_cod_related_entry_code
1 ChemSpider 10732567
